data_4117214
loop_
_publ_author_name
'Hideko Koshima'
'Kuiling Ding'
'Yosuke Chisaka'
'Teruo Matsuura'

_publ_contact_author
;
Hideko Koshima
Department of Materials Chemistry 
Faculty of Science and Technology 
RYUKOKU  UNIVERSITY
Seta,  Otsu 520-21, Japan  
;
_publ_contact_author_email ' koshima@chem.ryukoku.ac.jp '
_publ_contact_author_fax ' (81)775-43-7483 '
_publ_contact_author_phone ' (81)775-43-7479 '
_publ_section_title
;
 Generation of Chirality in a Two-Component Molecular Crystal of Acridine
 and Diphenylacetic Acid and Its Absolute Asymmetric Photodecarboxylating
 Condensation
;
_journal_name_full 'Journal of the American Chemical Society'
_journal_page_first 12059
_journal_page_last 12065
_journal_paper_doi 10.1021/ja961106q
_journal_volume 118
_journal_year 1996
_chemical_compound_source 'Synthesis in H. Koshima's laboratory'
_chemical_formula_moiety 'C13H9N1 C15H14O2'
_chemical_formula_structural 'C13H9N1 Ph2CMeCOOH'
_chemical_formula_sum 'C28 H23 N O2'
_chemical_formula_weight 405.50
_chemical_melting_point 412(1)
_chemical_name_common 'Two-molecule crystal of acridine and 2,2-diphenylpropionic acid'
_space_group_IT_number 14
_symmetry_cell_setting monoclinic
_symmetry_Int_Tables_number 14
_symmetry_space_group_name_Hall '-P 2yn'
_symmetry_space_group_name_H-M 'P 1 21/n 1'
_audit_creation_date 'Sat Apr 20 16:47:03 1996'
_audit_creation_method 'from TEXRAY.INF file'
_audit_update_record 'Tues May 1 1996'
_cell_angle_alpha 90.00(5)
_cell_angle_beta 105.57(3)
_cell_angle_gamma 89.99(5)
_cell_formula_units_Z 4
_cell_length_a 12.717(6)
_cell_length_b 13.061(9)
_cell_length_c 13.542(5)
_cell_measurement_reflns_used 22
_cell_measurement_temperature 293.2
_cell_measurement_theta_max 13.4
_cell_measurement_theta_min 10.2
_cell_volume 2167(2)
_computing_cell_refinement 'Rigaku/AFC Diffractometer Control'
_computing_data_collection 'Rigaku/AFC Diffractometer Control'
_computing_data_reduction teXsan
_computing_molecular_graphics teXsan
_computing_publication_material teXsan
_computing_structure_refinement teXsan
_computing_structure_solution SHELXS86
_diffrn_ambient_temperature 293.2
_diffrn_measurement_device 'Rigaku AFC7R'
_diffrn_measurement_method \w-2\q
_diffrn_orient_matrix_UB_11 -0.03026
_diffrn_orient_matrix_UB_12 -0.05801
_diffrn_orient_matrix_UB_13 -0.04729
_diffrn_orient_matrix_UB_21 0.07434
_diffrn_orient_matrix_UB_22 -0.03141
_diffrn_orient_matrix_UB_23 0.01505
_diffrn_orient_matrix_UB_31 -0.01489
_diffrn_orient_matrix_UB_32 -0.03886
_diffrn_orient_matrix_UB_33 0.05843
_diffrn_radiation_detector 'scintillation counter'
_diffrn_radiation_monochromator graphite
_diffrn_radiation_source 'Rigaku rotating anode'
_diffrn_radiation_type 'Mo K\a'
_diffrn_radiation_wavelength 0.7107
_diffrn_reflns_av_R_equivalents 10.40
_diffrn_reflns_av_sigmaI/netI 0.000
_diffrn_reflns_limit_h_max 15
_diffrn_reflns_limit_h_min 0
_diffrn_reflns_limit_k_max 15
_diffrn_reflns_limit_k_min 0
_diffrn_reflns_limit_l_max 15
_diffrn_reflns_limit_l_min -16
_diffrn_reflns_number 4187
_diffrn_reflns_reduction_process 'Lp corrections applied'
_diffrn_reflns_theta_max 0.00
_diffrn_reflns_theta_min 0.00
_diffrn_standards_decay_% 0.99
_diffrn_standards_interval_count 150
_diffrn_standards_number 3
_exptl_absorpt_coefficient_mu 0.078
_exptl_absorpt_correction_T_max 1.000
_exptl_absorpt_correction_T_min 0.627
_exptl_absorpt_correction_type '\y scans(North,Phillips & Mathews,1968)'
_exptl_crystal_colour Yellow
_exptl_crystal_density_diffrn 1.243
_exptl_crystal_description XDIM
_exptl_crystal_F_000 856.00
_exptl_crystal_size_max 0.800
_exptl_crystal_size_mid 0.500
_exptl_crystal_size_min 0.200
_refine_diff_density_max 0.24
_refine_diff_density_min -0.22
_refine_ls_extinction_coef 0.00000
_refine_ls_extinction_method 'Zachariasen(1967) type 2 gaussian isotropic'
_refine_ls_goodness_of_fit_obs 1.460
_refine_ls_matrix_type full
_refine_ls_number_constraints 0
_refine_ls_number_parameters 284
_refine_ls_number_reflns 1852
_refine_ls_number_restraints 0
_refine_ls_R_factor_obs 0.0520
_refine_ls_shift/esd_max 0.2820
_refine_ls_shift/esd_mean 0.0000
_refine_ls_structure_factor_coef F
_refine_ls_weighting_details 'w = 1/[\s^2^(Fo) + 0.00090|Fo|^2^]'
_refine_ls_weighting_scheme calc
_refine_ls_wR_factor_obs 0.0670
_reflns_number_observed 1852
_reflns_number_total 4000
_reflns_observed_criterion >3.0sigma(I)
_cod_data_source_file ja961106q_4.cif
_cod_data_source_block Two-molecule_crystal_acridine_2,2-diphenylpropionic_acid
_cod_depositor_comments
;
The following automatic conversions were performed:

'_refine_ls_weighting_scheme' value 'w = 1/[\s^2^(Fo) +
0.00090|Fo|^2^]' was changed to 'calc'. New tag
'_refine_ls_weighting_details' was created. The value of the new tag
was set to 'w = 1/[\s^2^(Fo) + 0.00090|Fo|^2^]'.

Automatic conversion script
Id: cif_fix_values 3143 2015-03-26 13:38:13Z robertas 
;
_cod_original_cell_volume 2166(2)
_cod_original_sg_symbol_H-M 'P 21/n '
_cod_original_formula_sum 'C28 H23 N O2 '
_cod_database_code 4117214

loop_
_symmetry_equiv_pos_as_xyz
'   +x,   +y,   +z'
1/2-x,1/2+y,1/2-z
'   -x,   -y,   -z'
1/2+x,1/2-y,1/2+z

loop_
_atom_site_aniso_label
_atom_site_aniso_U_11
_atom_site_aniso_U_22
_atom_site_aniso_U_33
_atom_site_aniso_U_12
_atom_site_aniso_U_13
_atom_site_aniso_U_23
O(1) 0.045(1) 0.105(2) 0.064(2) -0.015(1) 0.012(1) 0.019(2)
O(2) 0.057(2) 0.198(4) 0.092(2) -0.054(2) -0.016(2) 0.058(3)
N(1) 0.040(2) 0.062(2) 0.057(2) 0.003(1) 0.016(1) 0.002(2)
C(1) 0.043(2) 0.062(3) 0.053(2) -0.004(2) 0.019(2) 0.007(2)
C(2) 0.066(3) 0.100(4) 0.057(3) 0.014(2) 0.017(2) 0.012(3)
C(3) 0.064(3) 0.129(5) 0.063(3) 0.009(3) 0.018(2) 0.015(3)
C(4) 0.073(3) 0.118(4) 0.053(3) -0.022(3) 0.025(2) -0.004(3)
C(5) 0.074(3) 0.081(3) 0.066(3) -0.013(2) 0.034(2) -0.009(3)
C(6) 0.053(2) 0.059(3) 0.059(2) -0.009(2) 0.027(2) 0.001(2)
C(7) 0.059(2) 0.061(3) 0.080(3) 0.010(2) 0.029(2) -0.003(2)
C(8) 0.043(2) 0.062(3) 0.073(3) 0.001(2) 0.020(2) 0.001(2)
C(9) 0.051(2) 0.100(4) 0.084(3) 0.023(2) 0.010(2) 0.002(3)
C(10) 0.044(2) 0.122(4) 0.089(3) 0.014(3) -0.002(2) 0.000(3)
C(11) 0.043(2) 0.111(4) 0.073(3) -0.003(2) 0.003(2) -0.018(3)
C(12) 0.040(2) 0.082(3) 0.073(3) -0.001(2) 0.011(2) -0.013(2)
C(13) 0.036(2) 0.056(2) 0.063(2) -0.004(2) 0.016(2) 0.001(2)
C(14) 0.040(2) 0.055(2) 0.048(2) -0.009(2) 0.008(2) 0.004(2)
C(15) 0.039(2) 0.051(2) 0.054(2) -0.013(2) 0.011(2) -0.001(2)
C(16) 0.069(3) 0.077(3) 0.068(3) 0.001(2) 0.012(2) -0.014(2)
C(17) 0.080(3) 0.088(4) 0.115(4) 0.009(3) 0.029(3) -0.023(3)
C(18) 0.057(3) 0.068(3) 0.127(5) 0.004(2) 0.014(3) 0.004(3)
C(19) 0.045(2) 0.079(3) 0.080(3) -0.007(2) 0.002(2) 0.018(3)
C(20) 0.039(2) 0.072(3) 0.057(2) -0.004(2) 0.008(2) 0.011(2)
C(21) 0.043(2) 0.055(2) 0.044(2) -0.002(2) 0.008(2) 0.006(2)
C(22) 0.052(2) 0.068(3) 0.065(2) -0.014(2) 0.019(2) -0.008(2)
C(23) 0.071(3) 0.069(3) 0.076(3) -0.018(2) 0.012(2) -0.005(2)
C(24) 0.101(4) 0.057(3) 0.074(3) 0.006(3) 0.015(3) -0.006(2)
C(25) 0.079(3) 0.076(3) 0.107(4) 0.013(3) 0.029(3) -0.011(3)
C(26) 0.049(2) 0.070(3) 0.091(3) 0.004(2) 0.019(2) 0.001(3)
C(27) 0.059(2) 0.087(3) 0.048(2) -0.015(2) 0.004(2) 0.005(2)
C(28) 0.044(2) 0.071(3) 0.056(2) -0.007(2) 0.004(2) 0.011(2)

loop_
_atom_site_label
_atom_site_fract_x
_atom_site_fract_y
_atom_site_fract_z
_atom_site_U_iso_or_equiv
_atom_site_thermal_displace_type
_atom_site_calc_flag
_atom_site_occupancy
O1 0.0995(2) 0.2650(2) 0.9372(2) 0.0717(9) Uani d 1.00
O2 0.0119(2) 0.3070(3) 0.7809(2) 0.123(1) Uani d 1.00
N1 0.5719(2) 0.6538(2) 0.5348(2) 0.0528(9) Uani d 1.00
C1 0.5448(3) 0.6141(3) 0.4394(3) 0.052(1) Uani d 1.00
C2 0.4555(3) 0.6568(4) 0.3644(3) 0.075(1) Uani d 1.00
C3 0.4243(4) 0.6181(4) 0.2683(4) 0.085(2) Uani d 1.00
C4 0.4786(4) 0.5334(4) 0.2411(3) 0.080(2) Uani d 1.00
C5 0.5640(4) 0.4907(4) 0.3090(3) 0.071(1) Uani d 1.00
C6 0.6012(3) 0.5300(3) 0.4106(3) 0.055(1) Uani d 1.00
C7 0.6898(3) 0.4901(3) 0.4839(3) 0.064(1) Uani d 1.00
C8 0.7197(3) 0.5306(3) 0.5820(3) 0.058(1) Uani d 1.00
C9 0.8082(3) 0.4913(4) 0.6612(4) 0.080(2) Uani d 1.00
C10 0.8320(3) 0.5310(4) 0.7559(4) 0.089(2) Uani d 1.00
C11 0.7720(3) 0.6150(4) 0.7790(3) 0.078(2) Uani d 1.00
C12 0.6875(3) 0.6546(3) 0.7064(3) 0.066(1) Uani d 1.00
C13 0.6581(3) 0.6140(3) 0.6056(3) 0.051(1) Uani d 1.00
C14 0.1998(3) 0.3575(3) 0.8397(3) 0.048(1) Uani d 1.00
C15 0.2960(3) 0.2828(3) 0.8768(3) 0.048(1) Uani d 1.00
C16 0.3379(3) 0.2275(3) 0.8098(3) 0.072(1) Uani d 1.00
C17 0.4269(4) 0.1630(4) 0.8451(5) 0.094(2) Uani d 1.00
C18 0.4740(3) 0.1512(4) 0.9470(5) 0.086(2) Uani d 1.00
C19 0.4333(3) 0.2044(4) 1.0155(3) 0.071(1) Uani d 1.00
C20 0.3448(3) 0.2695(3) 0.9809(3) 0.057(1) Uani d 1.00
C21 0.2201(3) 0.4571(3) 0.9005(2) 0.048(1) Uani d 1.00
C22 0.3210(3) 0.5063(3) 0.9165(3) 0.062(1) Uani d 1.00
C23 0.3387(4) 0.6004(4) 0.9624(3) 0.074(1) Uani d 1.00
C24 0.2577(4) 0.6505(3) 0.9936(3) 0.079(2) Uani d 1.00
C25 0.1587(4) 0.6026(4) 0.9795(4) 0.087(2) Uani d 1.00
C26 0.1405(3) 0.5080(4) 0.9339(3) 0.070(1) Uani d 1.00
C27 0.1820(3) 0.3855(3) 0.7260(3) 0.067(1) Uani d 1.00
C28 0.0939(3) 0.3057(3) 0.8484(3) 0.059(1) Uani d 1.00
H1 0.4148 0.7195 0.3822 0.0954 Uiso calc 1.00
H2 0.3623 0.6505 0.2158 0.1002 Uiso calc 1.00
H3 0.4503 0.5054 0.1701 0.0909 Uiso calc 1.00
H4 0.6011 0.4286 0.2860 0.0864 Uiso calc 1.00
H5 0.7306 0.4301 0.4667 0.0777 Uiso calc 1.00
H6 0.8517 0.4302 0.6497 0.0941 Uiso calc 1.00
H7 0.8912 0.5024 0.8120 0.1052 Uiso calc 1.00
H8 0.7939 0.6458 0.8512 0.0900 Uiso calc 1.00
H9 0.6458 0.7153 0.7244 0.0789 Uiso calc 1.00
H10 0.3037 0.2356 0.7329 0.0889 Uiso calc 1.00
H11 0.4548 0.1199 0.7941 0.1149 Uiso calc 1.00
H12 0.5356 0.1041 0.9724 0.1069 Uiso calc 1.00
H13 0.4672 0.1972 1.0912 0.0841 Uiso calc 1.00
H14 0.3144 0.3089 1.0325 0.0729 Uiso calc 1.00
H15 0.3808 0.4721 0.8975 0.0730 Uiso calc 1.00
H16 0.4109 0.6329 0.9730 0.0920 Uiso calc 1.00
H17 0.2710 0.7202 1.0250 0.0969 Uiso calc 1.00
H18 0.0985 0.6350 1.0023 0.0971 Uiso calc 1.00
H19 0.0682 0.4746 0.9239 0.0846 Uiso calc 1.00
H20 0.2449 0.4208 0.7126 0.0775 Uiso calc 1.00
H21 0.1697 0.3261 0.6815 0.0775 Uiso calc 1.00
H22 0.1204 0.4307 0.6999 0.0775 Uiso calc 1.00
H23 0.031(4) 0.232(3) 0.929(3) 0.0999 Uiso calc 1.00

loop_
_atom_type_symbol
_atom_type_oxidation_number
_atom_type_number_in_cell
_atom_type_scat_dispersion_real
_atom_type_scat_dispersion_imag
_atom_type_scat_source
C 0 112 0.003 0.002
;International Tables for Crystallography
(1992, Vol. C, Tables 4.2.6.8 and 6.1.1.1)
;
H 0 92 0.000 0.000
;International Tables for Crystallography
(1992, Vol. C, Table 6.1.1.2)
;
O 0 8 0.011 0.006
;International Tables for Crystallography
(1992, Vol. C, Tables 4.2.6.8 and 6.1.1.1)
;
N 0 4 0.006 0.003
;International Tables for Crystallography
(1992, Vol. C, Tables 4.2.6.8 and 6.1.1.1)
;

loop_
_geom_angle_atom_site_label_1
_geom_angle_atom_site_label_2
_geom_angle_atom_site_label_3
_geom_angle
_geom_angle_site_symmetry_1
_geom_angle_site_symmetry_2
_geom_angle_site_symmetry_3
_geom_angle_publ_flag
C28 O1 H23 104(2) 1_555 1_555 1_555 no
C1 N1 C13 118.8(3) 1_555 1_555 1_555 yes
N1 C1 C2 118.9(4) 1_555 1_555 1_555 yes
N1 C1 C6 122.8(3) 1_555 1_555 1_555 yes
C2 C1 C6 118.2(4) 1_555 1_555 1_555 yes
C1 C2 C3 120.9(4) 1_555 1_555 1_555 yes
C1 C2 H1 120.0(4) 1_555 1_555 1_555 no
C3 C2 H1 119.1(4) 1_555 1_555 1_555 no
C2 C3 C4 120.6(4) 1_555 1_555 1_555 yes
C2 C3 H2 119.8(5) 1_555 1_555 1_555 no
C4 C3 H2 119.7(5) 1_555 1_555 1_555 no
C3 C4 C5 120.8(4) 1_555 1_555 1_555 yes
C3 C4 H3 117.6(5) 1_555 1_555 1_555 no
C5 C4 H3 121.5(5) 1_555 1_555 1_555 no
C4 C5 C6 120.7(4) 1_555 1_555 1_555 yes
C4 C5 H4 118.3(4) 1_555 1_555 1_555 no
C6 C5 H4 121.1(4) 1_555 1_555 1_555 no
C1 C6 C5 118.8(4) 1_555 1_555 1_555 yes
C1 C6 C7 117.8(3) 1_555 1_555 1_555 yes
C5 C6 C7 123.4(4) 1_555 1_555 1_555 yes
C6 C7 C8 120.2(4) 1_555 1_555 1_555 yes
C6 C7 H5 120.0(4) 1_555 1_555 1_555 no
C8 C7 H5 119.8(4) 1_555 1_555 1_555 no
C7 C8 C9 122.8(4) 1_555 1_555 1_555 yes
C7 C8 C13 118.7(3) 1_555 1_555 1_555 yes
C9 C8 C13 118.4(4) 1_555 1_555 1_555 yes
C8 C9 C10 120.7(4) 1_555 1_555 1_555 yes
C8 C9 H6 121.6(5) 1_555 1_555 1_555 no
C10 C9 H6 117.6(4) 1_555 1_555 1_555 no
C9 C10 C11 120.9(4) 1_555 1_555 1_555 yes
C9 C10 H7 121.3(5) 1_555 1_555 1_555 no
C11 C10 H7 117.8(5) 1_555 1_555 1_555 no
C10 C11 C12 120.4(4) 1_555 1_555 1_555 yes
C10 C11 H8 119.3(4) 1_555 1_555 1_555 no
C12 C11 H8 120.2(5) 1_555 1_555 1_555 no
C11 C12 C13 120.7(4) 1_555 1_555 1_555 yes
C11 C12 H9 119.2(4) 1_555 1_555 1_555 no
C13 C12 H9 120.1(4) 1_555 1_555 1_555 no
N1 C13 C8 121.6(3) 1_555 1_555 1_555 yes
N1 C13 C12 119.5(3) 1_555 1_555 1_555 yes
C8 C13 C12 118.9(3) 1_555 1_555 1_555 yes
C15 C14 C21 111.1(3) 1_555 1_555 1_555 yes
C15 C14 C27 111.6(3) 1_555 1_555 1_555 yes
C15 C14 C28 109.3(3) 1_555 1_555 1_555 yes
C21 C14 C27 107.2(3) 1_555 1_555 1_555 yes
C21 C14 C28 111.0(3) 1_555 1_555 1_555 yes
C27 C14 C28 106.5(3) 1_555 1_555 1_555 yes
C14 C15 C16 122.1(3) 1_555 1_555 1_555 yes
C14 C15 C20 120.6(3) 1_555 1_555 1_555 yes
C16 C15 C20 117.2(3) 1_555 1_555 1_555 yes
C15 C16 C17 121.0(4) 1_555 1_555 1_555 yes
C15 C16 H10 119.0(4) 1_555 1_555 1_555 no
C17 C16 H10 119.9(5) 1_555 1_555 1_555 no
C16 C17 C18 121.0(5) 1_555 1_555 1_555 yes
C16 C17 H11 119.9(5) 1_555 1_555 1_555 no
C18 C17 H11 119.0(5) 1_555 1_555 1_555 no
C17 C18 C19 119.2(4) 1_555 1_555 1_555 yes
C17 C18 H12 121.3(6) 1_555 1_555 1_555 no
C19 C18 H12 119.5(6) 1_555 1_555 1_555 no
C18 C19 C20 120.2(4) 1_555 1_555 1_555 yes
C18 C19 H13 120.5(5) 1_555 1_555 1_555 no
C20 C19 H13 119.3(5) 1_555 1_555 1_555 no
C15 C20 C19 121.3(4) 1_555 1_555 1_555 yes
C15 C20 H14 118.8(3) 1_555 1_555 1_555 no
C19 C20 H14 119.8(4) 1_555 1_555 1_555 no
C14 C21 C22 119.4(3) 1_555 1_555 1_555 yes
C14 C21 C26 123.6(3) 1_555 1_555 1_555 yes
C22 C21 C26 116.7(4) 1_555 1_555 1_555 yes
C21 C22 C23 121.0(4) 1_555 1_555 1_555 yes
C21 C22 H15 119.8(4) 1_555 1_555 1_555 no
C23 C22 H15 119.1(4) 1_555 1_555 1_555 no
C22 C23 C24 121.3(4) 1_555 1_555 1_555 yes
C22 C23 H16 119.1(5) 1_555 1_555 1_555 no
C24 C23 H16 119.6(5) 1_555 1_555 1_555 no
C23 C24 C25 118.3(4) 1_555 1_555 1_555 yes
C23 C24 H17 120.5(5) 1_555 1_555 1_555 no
C25 C24 H17 121.2(5) 1_555 1_555 1_555 no
C24 C25 C26 120.7(4) 1_555 1_555 1_555 yes
C24 C25 H18 121.1(5) 1_555 1_555 1_555 no
C26 C25 H18 118.2(5) 1_555 1_555 1_555 no
C21 C26 C25 121.9(4) 1_555 1_555 1_555 yes
C21 C26 H19 118.4(4) 1_555 1_555 1_555 no
C25 C26 H19 119.7(4) 1_555 1_555 1_555 no
C14 C27 H20 112.8(3) 1_555 1_555 1_555 no
C14 C27 H21 112.8(4) 1_555 1_555 1_555 no
C14 C27 H22 113.4(4) 1_555 1_555 1_555 no
H20 C27 H21 105.3(4) 1_555 1_555 1_555 no
H20 C27 H22 105.4(4) 1_555 1_555 1_555 no
H21 C27 H22 106.4(3) 1_555 1_555 1_555 no
O1 C28 O2 122.5(3) 1_555 1_555 1_555 yes
O1 C28 C14 114.8(3) 1_555 1_555 1_555 yes
O2 C28 C14 122.6(4) 1_555 1_555 1_555 yes

loop_
_geom_bond_atom_site_label_1
_geom_bond_atom_site_label_2
_geom_bond_distance
_geom_bond_site_symmetry_1
_geom_bond_site_symmetry_2
_geom_bond_publ_flag
O1 C28 1.299(4) 1_555 1_555 yes
O1 H23 0.95(5) 1_555 1_555 no
O2 C28 1.188(4) 1_555 1_555 yes
N1 C1 1.348(4) 1_555 1_555 yes
N1 C13 1.352(4) 1_555 1_555 yes
C1 C2 1.419(5) 1_555 1_555 yes
C1 C6 1.422(5) 1_555 1_555 yes
C2 C3 1.352(6) 1_555 1_555 yes
C2 H1 1.031 1_555 1_555 no
C3 C4 1.405(7) 1_555 1_555 yes
C3 H2 1.002 1_555 1_555 no
C4 C5 1.341(6) 1_555 1_555 yes
C4 H3 1.002 1_555 1_555 no
C5 C6 1.425(5) 1_555 1_555 yes
C5 H4 1.027 1_555 1_555 no
C6 C7 1.388(5) 1_555 1_555 yes
C7 C8 1.385(5) 1_555 1_555 yes
C7 H5 1.001 1_555 1_555 no
C8 C9 1.426(5) 1_555 1_555 yes
C8 C13 1.426(5) 1_555 1_555 yes
C9 C10 1.340(6) 1_555 1_555 yes
C9 H6 1.007 1_555 1_555 no
C10 C11 1.418(6) 1_555 1_555 yes
C10 H7 0.987 1_555 1_555 no
C11 C12 1.349(5) 1_555 1_555 yes
C11 H8 1.024 1_555 1_555 no
C12 C13 1.419(5) 1_555 1_555 yes
C12 H9 1.019 1_555 1_555 no
C14 C15 1.539(5) 1_555 1_555 yes
C14 C21 1.525(5) 1_555 1_555 yes
C14 C27 1.538(5) 1_555 1_555 yes
C14 C28 1.540(5) 1_555 1_555 yes
C15 C16 1.374(5) 1_555 1_555 yes
C15 C20 1.390(4) 1_555 1_555 yes
C16 C17 1.389(6) 1_555 1_555 yes
C16 H10 1.021 1_555 1_555 no
C17 C18 1.357(7) 1_555 1_555 yes
C17 H11 1.026 1_555 1_555 no
C18 C19 1.367(6) 1_555 1_555 yes
C18 H12 0.983 1_555 1_555 no
C19 C20 1.387(5) 1_555 1_555 yes
C19 H13 1.004 1_555 1_555 no
C20 H14 1.024 1_555 1_555 no
C21 C22 1.399(5) 1_555 1_555 yes
C21 C26 1.385(5) 1_555 1_555 yes
C22 C23 1.368(6) 1_555 1_555 yes
C22 H15 0.975 1_555 1_555 no
C23 C24 1.379(6) 1_555 1_555 yes
C23 H16 0.986 1_555 1_555 no
C24 C25 1.373(6) 1_555 1_555 yes
C24 H17 0.999 1_555 1_555 no
C25 C26 1.372(6) 1_555 1_555 yes
C25 H18 0.993 1_555 1_555 no
C26 H19 0.993 1_555 1_555 no
C27 H20 0.982 1_555 1_555 no
C27 H21 0.969 1_555 1_555 no
C27 H22 0.969 1_555 1_555 no

loop_
_geom_contact_atom_site_label_1
_geom_contact_atom_site_label_2
_geom_contact_distance
_geom_contact_site_symmetry_1
_geom_contact_site_symmetry_2
O1 N1 2.730(4) 1_555 2_546
O1 C2 3.273(5) 1_555 2_546
O1 C1 3.420(5) 1_555 2_546
O1 C7 3.526(6) 1_555 4_455
O2 C12 3.265(5) 1_555 2_546
O2 C19 3.465(5) 1_555 4_454
O2 N1 3.579(4) 1_555 2_546
O2 C9 3.588(6) 1_555 1_455
N1 C6 3.468(5) 1_555 3_666
N1 C25 3.515(6) 1_555 4_564
N1 C28 3.560(5) 1_555 2_556
C1 H23 2.72(4) 1_555 2_556
C2 H23 2.93(4) 1_555 2_556
C2 C8 3.514(6) 1_555 3_666
C4 C12 3.436(6) 1_555 3_666
C5 H23 3.41(4) 1_555 4_554
C5 C13 3.598(5) 1_555 3_666
C6 H23 3.56(4) 1_555 4_554
C7 H23 3.50(4) 1_555 4_554
C12 H23 3.06(5) 1_555 2_556
C13 H23 2.79(5) 1_555 2_556
